data_4312578
loop_
_publ_author_name
'Bruno Longato'
'Lucia Pasquato'
'Adele Mucci'
'Luisa Schenetti'
'Ennio Zangrando'

_publ_section_title
;
 Complexes of Platinum(II) Containing Neutral and Deprotonated
 9-Methyladenine. Synthesis, X-ray Structures, and NMR Studies on the
 Cyclic Trimer cis-[L2Pt{9-MeAd(-H)}]3(NO3)3 and the Dinuclear
 cis-[L2Pt(ONO2){9-MeAd(-H)}PtL2](NO3)2 (L = PMePh2)
;
_journal_name_full 'Inorganic Chemistry'
_journal_page_first 7861
_journal_page_last 7871
_journal_paper_doi 10.1021/ic034406z
_journal_volume 42
_journal_year 2003
_chemical_formula_moiety '(C96 H96 N15 P6 Pt3 3+) 3(N1 O3 1-) 0.75(H2 O)'
_chemical_formula_sum 'C96 H97.5 N18 O9.75 P6 Pt3'
_chemical_formula_weight 2430.51
_chemical_name_systematic
;
   exa(methyl-diphenyl-phosphine)-tris(9-methyl-adenine(-H))-
   tri-platinum(II) tris(nitrate) hydrated
;
_space_group_IT_number 14
_symmetry_cell_setting monoclinic
_symmetry_space_group_name_Hall '-P 2yn'
_symmetry_space_group_name_H-M 'P 1 21/n 1'
_atom_sites_solution_hydrogens geom
_atom_sites_solution_primary direct
_atom_sites_solution_secondary difmap
_audit_creation_method SHELXL-97
_cell_angle_alpha 90.00
_cell_angle_beta 93.58(4)
_cell_angle_gamma 90.00
_cell_formula_units_Z 8
_cell_length_a 30.144(6)
_cell_length_b 18.216(4)
_cell_length_c 36.300(6)
_cell_measurement_temperature 100(2)
_cell_volume 19894(7)
_computing_cell_refinement 'Mosflm (Acta Cryst. D50, 760, 1994)'
_computing_data_reduction 'Scala (Acta Cryst. D50, 760, 1994)'
_computing_molecular_graphics 'Ortep3/windows (Farrugia,1997)'
_computing_publication_material 'Wingx 1.64.04 (Farrugia, 1999)'
_computing_structure_refinement 'SHELX97 (Sheldrick, 1998)'
_computing_structure_solution 'SHELX97 (Sheldrick, 1998)'
_diffrn_ambient_temperature 100(2)
_diffrn_measurement_device_type 'CCD MarResearch'
_diffrn_radiation_monochromator Si111
_diffrn_radiation_source 'Elettra Synchrotron, Trieste (Italy)'
_diffrn_radiation_type synchrotron
_diffrn_radiation_wavelength 1.0000
_diffrn_reflns_av_R_equivalents 0.0549
_diffrn_reflns_av_sigmaI/netI 0.0677
_diffrn_reflns_limit_h_max 32
_diffrn_reflns_limit_h_min -32
_diffrn_reflns_limit_k_max 19
_diffrn_reflns_limit_k_min -19
_diffrn_reflns_limit_l_max 39
_diffrn_reflns_limit_l_min -39
_diffrn_reflns_number 47103
_diffrn_reflns_theta_max 33.13
_diffrn_reflns_theta_min 2.50
_exptl_absorpt_coefficient_mu 7.003
_exptl_absorpt_correction_T_max 0.9409
_exptl_absorpt_correction_T_min 0.5019
_exptl_absorpt_correction_type refdelf
_exptl_absorpt_process_details
;
Parkin S,Moezzi B & Hope H, (1995) J. Appl. Cryst. 28, 53-56
Cubic fit to sin(theta)/lambda - 24 parameters
;
_exptl_crystal_density_diffrn 1.623
_exptl_crystal_density_method 'not measured'
_exptl_crystal_F_000 9612
_refine_ls_extinction_method none
_refine_ls_goodness_of_fit_ref 1.021
_refine_ls_hydrogen_treatment mixed
_refine_ls_matrix_type full
_refine_ls_number_parameters 1285
_refine_ls_number_reflns 25020
_refine_ls_number_restraints 52
_refine_ls_restrained_S_all 1.027
_refine_ls_R_factor_all 0.0870
_refine_ls_R_factor_gt 0.0746
_refine_ls_shift/su_max 0.054
_refine_ls_shift/su_mean 0.001
_refine_ls_structure_factor_coef Fsqd
_refine_ls_weighting_details 'calc w=1/[\s^2^(Fo^2^)+(0.1177P)^2^+161.46P] where P=(Fo^2^+2Fc^2^)/3'
_refine_ls_weighting_scheme calc
_refine_ls_wR_factor_gt 0.2081
_refine_ls_wR_factor_ref 0.2184
_reflns_number_gt 20185
_reflns_number_total 25026
_reflns_threshold_expression >2sigma(I)
_cod_data_source_file ic034406z.cif
_cod_data_source_block 2
_cod_original_cell_volume 19893(7)
_cod_original_sg_symbol_H-M 'P 21/n'
_cod_original_formula_sum 'C96 H97.50 N18 O9.75 P6 Pt3'
_cod_database_code 4312578

loop_
_symmetry_equiv_pos_as_xyz
'x, y, z'
'-x+1/2, y+1/2, -z+1/2'
'-x, -y, -z'
'x-1/2, -y-1/2, z-1/2'

loop_
_atom_site_label
_atom_site_type_symbol
_atom_site_fract_x
_atom_site_fract_y
_atom_site_fract_z
_atom_site_U_iso_or_equiv
_atom_site_adp_type
_atom_site_occupancy
_atom_site_symmetry_multiplicity
_atom_site_calc_flag
_atom_site_refinement_flags
_atom_site_disorder_assembly
_atom_site_disorder_group
Pt1 Pt 0.382518(18) 0.07566(3) 0.638096(13) 0.05057(16) Uani 1 1 d . . .
Pt2 Pt 0.236709(17) 0.21734(3) 0.660480(14) 0.05142(16) Uani 1 1 d . . .
Pt3 Pt 0.377576(17) 0.36345(3) 0.613242(13) 0.05017(16) Uani 1 1 d . . .
N1A N 0.3239(3) 0.0743(5) 0.6025(2) 0.057(3) Uani 1 1 d . . .
C2A C 0.3253(5) 0.0349(7) 0.5698(3) 0.060(3) Uani 1 1 d . . .
H2A H 0.3526 0.0115 0.5654 0.073 Uiso 1 1 calc R . .
N3A N 0.2930(4) 0.0268(6) 0.5446(3) 0.069(3) Uani 1 1 d . . .
C4A C 0.2555(5) 0.0582(8) 0.5542(3) 0.064(3) Uani 1 1 d . . .
C5A C 0.2489(4) 0.0987(7) 0.5861(3) 0.057(3) Uani 1 1 d . . .
C6A C 0.2863(4) 0.1104(7) 0.6117(3) 0.050(3) Uani 1 1 d . . .
N6A N 0.2853(3) 0.1503(5) 0.6418(3) 0.056(2) Uani 1 1 d . . .
H6A H 0.3097 0.1479 0.6564 0.067 Uiso 1 1 calc R . .
N7A N 0.2052(4) 0.1226(7) 0.5864(3) 0.072(3) Uani 1 1 d . . .
C8A C 0.1862(5) 0.0983(10) 0.5550(4) 0.086(5) Uani 1 1 d . . .
H8A H 0.1561 0.1079 0.5472 0.103 Uiso 1 1 calc R . .
N9A N 0.2141(4) 0.0580(7) 0.5350(3) 0.079(3) Uani 1 1 d . . .
C9A C 0.2044(6) 0.0258(12) 0.4976(5) 0.115(7) Uani 1 1 d . . .
H9A H 0.2250 0.0464 0.4804 0.172 Uiso 1 1 calc R . .
H9B H 0.1738 0.0374 0.4889 0.172 Uiso 1 1 calc R . .
H9C H 0.2082 -0.0276 0.4988 0.172 Uiso 1 1 calc R . .
N1B N 0.2418(3) 0.2810(5) 0.6125(2) 0.051(2) Uani 1 1 d . . .
C2B C 0.2061(4) 0.2833(7) 0.5884(3) 0.060(3) Uani 1 1 d . . .
H2B H 0.1811 0.2565 0.5956 0.072 Uiso 1 1 calc R . .
N3B N 0.2006(3) 0.3172(6) 0.5562(3) 0.062(3) Uani 1 1 d . . .
C4B C 0.2371(4) 0.3557(7) 0.5496(3) 0.054(3) Uani 1 1 d . . .
C5B C 0.2760(4) 0.3596(7) 0.5707(3) 0.061(3) Uani 1 1 d . . .
C6B C 0.2800(4) 0.3190(6) 0.6046(3) 0.050(3) Uani 1 1 d . . .
N6B N 0.3168(3) 0.3188(5) 0.6259(3) 0.054(2) Uani 1 1 d . . .
H6B H 0.3157 0.2978 0.6477 0.065 Uiso 1 1 calc R . .
N7B N 0.3063(3) 0.4065(6) 0.5548(3) 0.062(3) Uani 1 1 d . . .
C8B C 0.2845(4) 0.4295(8) 0.5237(4) 0.065(4) Uani 1 1 d . . .
H8B H 0.2963 0.4632 0.5069 0.078 Uiso 1 1 calc R . .
N9B N 0.2427(3) 0.3986(6) 0.5187(3) 0.063(3) Uani 1 1 d . . .
C9B C 0.2089(5) 0.4146(8) 0.4886(3) 0.073(4) Uani 1 1 d . . .
H9D H 0.2236 0.4268 0.4661 0.110 Uiso 1 1 calc R . .
H9E H 0.1906 0.4562 0.4957 0.110 Uiso 1 1 calc R . .
H9F H 0.1899 0.3714 0.4841 0.110 Uiso 1 1 calc R . .
N1C N 0.3831(3) 0.2757(5) 0.5755(2) 0.052(2) Uani 1 1 d . . .
C2C C 0.3815(4) 0.2920(7) 0.5387(3) 0.061(3) Uani 1 1 d . . .
H2C H 0.3723 0.3405 0.5324 0.073 Uiso 1 1 calc R . .
N3C N 0.3909(4) 0.2505(7) 0.5109(3) 0.070(3) Uani 1 1 d . . .
C4C C 0.4040(4) 0.1829(8) 0.5230(3) 0.061(3) Uani 1 1 d . . .
C5C C 0.4061(4) 0.1567(7) 0.5580(3) 0.055(3) Uani 1 1 d . . .
C6C C 0.3928(4) 0.2048(7) 0.5867(3) 0.052(3) Uani 1 1 d . . .
N6C N 0.3891(3) 0.1835(6) 0.6214(2) 0.059(3) Uani 1 1 d . . .
H6C H 0.3895 0.2177 0.6385 0.071 Uiso 1 1 calc R . .
N7C N 0.4220(4) 0.0855(6) 0.5598(3) 0.066(3) Uani 1 1 d . . .
C8C C 0.4289(5) 0.0718(9) 0.5248(4) 0.085(5) Uani 1 1 d . . .
H8C H 0.4402 0.0261 0.5169 0.102 Uiso 1 1 calc R . .
N9C N 0.4191(4) 0.1256(8) 0.5017(3) 0.083(4) Uani 1 1 d . . .
C9C C 0.4213(8) 0.1272(12) 0.4610(4) 0.138(8) Uani 1 1 d . . .
H9G H 0.4039 0.1688 0.4509 0.206 Uiso 1 1 calc R . .
H9H H 0.4092 0.0814 0.4505 0.206 Uiso 1 1 calc R . .
H9I H 0.4523 0.1326 0.4548 0.206 Uiso 1 1 calc R . .
P1 P 0.44301(11) 0.09149(18) 0.67791(8) 0.0528(7) Uani 1 1 d . . .
P2 P 0.37026(12) -0.04487(18) 0.65328(9) 0.0587(8) Uani 1 1 d . . .
P3 P 0.23530(11) 0.13800(18) 0.70935(8) 0.0538(7) Uani 1 1 d . . .
P4 P 0.18329(11) 0.29456(19) 0.67933(9) 0.0593(8) Uani 1 1 d . . .
P5 P 0.36720(10) 0.45877(18) 0.65184(8) 0.0525(7) Uani 1 1 d . . .
P6 P 0.44709(11) 0.40168(18) 0.60082(9) 0.0546(8) Uani 1 1 d . . .
C1M C 0.4526(4) 0.1875(7) 0.6895(3) 0.063(3) Uani 1 1 d . . .
H201 H 0.4268 0.2070 0.7015 0.095 Uiso 1 1 calc R . .
H202 H 0.4569 0.2155 0.6670 0.095 Uiso 1 1 calc R . .
H203 H 0.4792 0.1918 0.7064 0.095 Uiso 1 1 calc R . .
C2M C 0.3475(7) -0.0601(10) 0.6976(4) 0.106(6) Uani 1 1 d . . .
H301 H 0.3374 -0.1111 0.6991 0.159 Uiso 1 1 calc R . .
H302 H 0.3224 -0.0269 0.7003 0.159 Uiso 1 1 calc R . .
H303 H 0.3705 -0.0507 0.7173 0.159 Uiso 1 1 calc R . .
C3M C 0.2912(4) 0.1081(8) 0.7268(4) 0.068(3) Uani 1 1 d . . .
H401 H 0.2885 0.0714 0.7462 0.102 Uiso 1 1 calc R . .
H402 H 0.3079 0.1505 0.7368 0.102 Uiso 1 1 calc R . .
H403 H 0.3068 0.0866 0.7065 0.102 Uiso 1 1 calc R . .
C4M C 0.1947(5) 0.3377(8) 0.7249(4) 0.070(4) Uani 1 1 d . . .
H501 H 0.1771 0.3828 0.7263 0.105 Uiso 1 1 calc R . .
H502 H 0.2264 0.3497 0.7283 0.105 Uiso 1 1 calc R . .
H503 H 0.1867 0.3037 0.7443 0.105 Uiso 1 1 calc R . .
C5M C 0.3095(4) 0.4716(7) 0.6611(4) 0.066(3) Uani 1 1 d . . .
H601 H 0.3001 0.4321 0.6772 0.099 Uiso 1 1 calc R . .
H602 H 0.2912 0.4706 0.6378 0.099 Uiso 1 1 calc R . .
H603 H 0.3059 0.5190 0.6733 0.099 Uiso 1 1 calc R . .
C6M C 0.4824(4) 0.4369(7) 0.6384(4) 0.066(3) Uani 1 1 d . . .
H701 H 0.4841 0.4012 0.6586 0.100 Uiso 1 1 calc R . .
H702 H 0.4700 0.4831 0.6471 0.100 Uiso 1 1 calc R . .
H703 H 0.5122 0.4457 0.6300 0.100 Uiso 1 1 calc R . .
C1 C 0.4970(2) 0.0655(5) 0.6613(2) 0.059(3) Uiso 1 1 d G . .
C2 C 0.5347(3) 0.0672(5) 0.68531(15) 0.062(3) Uiso 1 1 d G . .
H2 H 0.5322 0.0784 0.7107 0.074 Uiso 1 1 calc R . .
C3 C 0.5762(2) 0.0526(5) 0.67228(19) 0.063(3) Uiso 1 1 d G . .
H3 H 0.6020 0.0538 0.6887 0.076 Uiso 1 1 calc R . .
C4 C 0.5800(2) 0.0363(5) 0.6352(2) 0.074(4) Uiso 1 1 d G . .
H4 H 0.6083 0.0264 0.6263 0.089 Uiso 1 1 calc R . .
C5 C 0.5423(3) 0.0347(5) 0.61114(16) 0.074(4) Uiso 1 1 d G . .
H5 H 0.5449 0.0235 0.5858 0.088 Uiso 1 1 calc R . .
C6 C 0.5008(2) 0.0493(5) 0.62417(18) 0.059(3) Uiso 1 1 d G . .
H6 H 0.4750 0.0481 0.6077 0.070 Uiso 1 1 calc R . .
C7 C 0.4384(3) 0.0489(4) 0.72311(16) 0.056(3) Uiso 1 1 d G . .
C8 C 0.4089(3) 0.0804(4) 0.7465(2) 0.059(3) Uiso 1 1 d G . .
H8 H 0.3937 0.1243 0.7394 0.071 Uiso 1 1 calc R . .
C9 C 0.4018(2) 0.0476(4) 0.78015(18) 0.063(3) Uiso 1 1 d G . .
H9 H 0.3816 0.0691 0.7961 0.075 Uiso 1 1 calc R . .
C10 C 0.4241(3) -0.0167(4) 0.79047(17) 0.068(3) Uiso 1 1 d G . .
H10 H 0.4192 -0.0391 0.8135 0.081 Uiso 1 1 calc R . .
C11 C 0.4536(3) -0.0482(4) 0.7671(2) 0.068(3) Uiso 1 1 d G . .
H11 H 0.4688 -0.0921 0.7742 0.082 Uiso 1 1 calc R . .
C12 C 0.4607(2) -0.0153(4) 0.73343(18) 0.057(3) Uiso 1 1 d G . .
H12 H 0.4809 -0.0368 0.7175 0.068 Uiso 1 1 calc R . .
C13 C 0.4174(3) -0.1016(6) 0.6527(3) 0.081(4) Uiso 1 1 d G . .
C14 C 0.4464(4) -0.0976(7) 0.6245(3) 0.115(6) Uiso 1 1 d G . .
H14 H 0.4403 -0.0652 0.6043 0.138 Uiso 1 1 calc R . .
C15 C 0.4844(4) -0.1409(8) 0.6258(3) 0.138(8) Uiso 1 1 d G . .
H15 H 0.5043 -0.1381 0.6065 0.166 Uiso 1 1 calc R . .
C16 C 0.4934(4) -0.1883(7) 0.6554(4) 0.116(6) Uiso 1 1 d G . .
H16 H 0.5194 -0.2179 0.6563 0.139 Uiso 1 1 calc R . .
C17 C 0.4644(5) -0.1923(7) 0.6836(3) 0.172(10) Uiso 1 1 d G . .
H17 H 0.4705 -0.2247 0.7038 0.206 Uiso 1 1 calc R . .
C18 C 0.4264(4) -0.1490(8) 0.6822(3) 0.127(7) Uiso 1 1 d G . .
H18 H 0.4065 -0.1518 0.7015 0.152 Uiso 1 1 calc R . .
C19 C 0.3293(3) -0.0914(5) 0.6225(2) 0.060(3) Uiso 1 1 d G . .
C20 C 0.3423(2) -0.1387(5) 0.5951(2) 0.076(4) Uiso 1 1 d G . .
H20 H 0.3730 -0.1469 0.5922 0.091 Uiso 1 1 calc R . .
C21 C 0.3105(4) -0.1740(5) 0.5721(2) 0.099(5) Uiso 1 1 d G . .
H21 H 0.3195 -0.2063 0.5534 0.119 Uiso 1 1 calc R . .
C22 C 0.2656(3) -0.1620(6) 0.5764(3) 0.113(6) Uiso 1 1 d G . .
H22 H 0.2438 -0.1862 0.5607 0.135 Uiso 1 1 calc R . .
C23 C 0.2525(2) -0.1147(6) 0.6038(3) 0.091(5) Uiso 1 1 d G . .
H23 H 0.2218 -0.1066 0.6068 0.109 Uiso 1 1 calc R . .
C24 C 0.2843(3) -0.0794(5) 0.6268(2) 0.071(4) Uiso 1 1 d G . .
H24 H 0.2754 -0.0471 0.6455 0.085 Uiso 1 1 calc R . .
C25 C 0.2075(3) 0.0514(4) 0.6977(2) 0.063(3) Uiso 1 1 d G . .
C26 C 0.2093(3) -0.0049(5) 0.72362(18) 0.067(3) Uiso 1 1 d G . .
H26 H 0.2235 0.0029 0.7474 0.081 Uiso 1 1 calc R . .
C27 C 0.1905(3) -0.0727(4) 0.7147(2) 0.086(4) Uiso 1 1 d G . .
H27 H 0.1917 -0.1112 0.7323 0.103 Uiso 1 1 calc R . .
C28 C 0.1698(3) -0.0842(4) 0.6798(3) 0.091(5) Uiso 1 1 d G . .
H28 H 0.1569 -0.1305 0.6737 0.109 Uiso 1 1 calc R . .
C29 C 0.1680(3) -0.0278(5) 0.65395(19) 0.084(4) Uiso 1 1 d G . .
H29 H 0.1539 -0.0356 0.6301 0.101 Uiso 1 1 calc R . .
C30 C 0.1869(3) 0.0400(4) 0.6629(2) 0.068(3) Uiso 1 1 d G . .
H30 H 0.1856 0.0785 0.6452 0.082 Uiso 1 1 calc R . .
C31 C 0.2110(3) 0.1677(5) 0.75203(19) 0.060(3) Uiso 1 1 d G . .
C32 C 0.1655(2) 0.1607(5) 0.7551(2) 0.068(3) Uiso 1 1 d G . .
H32 H 0.1475 0.1383 0.7358 0.082 Uiso 1 1 calc R . .
C33 C 0.1462(2) 0.1864(5) 0.7864(2) 0.082(4) Uiso 1 1 d G . .
H33 H 0.1151 0.1816 0.7885 0.098 Uiso 1 1 calc R . .
C34 C 0.1725(3) 0.2192(5) 0.8147(2) 0.080(4) Uiso 1 1 d G . .
H34 H 0.1593 0.2368 0.8361 0.095 Uiso 1 1 calc R . .
C35 C 0.2180(3) 0.2262(5) 0.8116(2) 0.087(4) Uiso 1 1 d G . .
H35 H 0.2360 0.2486 0.8309 0.105 Uiso 1 1 calc R . .
C36 C 0.2373(2) 0.2005(5) 0.7803(2) 0.073(4) Uiso 1 1 d G . .
H36 H 0.2684 0.2053 0.7782 0.087 Uiso 1 1 calc R . .
C37 C 0.1288(2) 0.2499(5) 0.6795(2) 0.063(3) Uiso 1 1 d G . .
C38 C 0.0970(3) 0.2700(5) 0.7038(2) 0.079(4) Uiso 1 1 d G . .
H38 H 0.1033 0.3077 0.7214 0.094 Uiso 1 1 calc R . .
C39 C 0.0559(3) 0.2350(6) 0.7022(2) 0.090(5) Uiso 1 1 d G . .
H39 H 0.0342 0.2487 0.7188 0.108 Uiso 1 1 calc R . .
C40 C 0.0467(2) 0.1798(5) 0.6764(3) 0.090(5) Uiso 1 1 d G . .
H40 H 0.0187 0.1558 0.6753 0.108 Uiso 1 1 calc R . .
C41 C 0.0785(3) 0.1597(5) 0.6522(2) 0.083(4) Uiso 1 1 d G . .
H41 H 0.0722 0.1219 0.6345 0.099 Uiso 1 1 calc R . .
C42 C 0.1196(3) 0.1947(5) 0.6537(2) 0.068(3) Uiso 1 1 d G . .
H42 H 0.1413 0.1810 0.6372 0.081 Uiso 1 1 calc R . .
C43 C 0.1703(3) 0.3768(5) 0.6506(2) 0.074(4) Uiso 1 1 d G . .
C44 C 0.1320(3) 0.3811(5) 0.6273(3) 0.071(4) Uiso 1 1 d G . .
H44 H 0.1122 0.3405 0.6251 0.086 Uiso 1 1 calc R . .
C45 C 0.1226(3) 0.4448(6) 0.6073(3) 0.090(5) Uiso 1 1 d G . .
H45 H 0.0964 0.4478 0.5913 0.108 Uiso 1 1 calc R . .
C46 C 0.1515(4) 0.5042(5) 0.6105(3) 0.104(5) Uiso 1 1 d G . .
H46 H 0.1451 0.5477 0.5967 0.125 Uiso 1 1 calc R . .
C47 C 0.1899(4) 0.4999(5) 0.6337(3) 0.123(7) Uiso 1 1 d G . .
H47 H 0.2096 0.5405 0.6359 0.148 Uiso 1 1 calc R . .
C48 C 0.1992(3) 0.4361(6) 0.6538(3) 0.101(5) Uiso 1 1 d G . .
H48 H 0.2254 0.4332 0.6697 0.121 Uiso 1 1 calc R . .
C49 C 0.3952(3) 0.4457(4) 0.69717(17) 0.057(3) Uiso 1 1 d G . .
C50 C 0.4123(3) 0.3766(4) 0.70595(18) 0.061(3) Uiso 1 1 d G . .
H50 H 0.4128 0.3398 0.6874 0.073 Uiso 1 1 calc R . .
C51 C 0.4285(3) 0.3613(4) 0.7418(2) 0.060(3) Uiso 1 1 d G . .
H51 H 0.4402 0.3141 0.7478 0.073 Uiso 1 1 calc R . .
C52 C 0.4277(3) 0.4152(5) 0.76888(16) 0.067(3) Uiso 1 1 d G . .
H52 H 0.4388 0.4048 0.7934 0.081 Uiso 1 1 calc R . .
C53 C 0.4106(3) 0.4843(4) 0.7601(2) 0.083(4) Uiso 1 1 d G . .
H53 H 0.4100 0.5211 0.7786 0.099 Uiso 1 1 calc R . .
C54 C 0.3943(3) 0.4996(3) 0.7242(2) 0.077(4) Uiso 1 1 d G . .
H54 H 0.3826 0.5468 0.7182 0.093 Uiso 1 1 calc R . .
C55 C 0.3819(3) 0.5486(4) 0.6341(2) 0.051(3) Uiso 1 1 d G . .
C56 C 0.3580(3) 0.5738(5) 0.6025(2) 0.087(4) Uiso 1 1 d G . .
H56 H 0.3343 0.5453 0.5916 0.104 Uiso 1 1 calc R . .
C57 C 0.3689(3) 0.6406(5) 0.5870(2) 0.098(5) Uiso 1 1 d G . .
H57 H 0.3527 0.6578 0.5655 0.118 Uiso 1 1 calc R . .
C58 C 0.4037(3) 0.6822(4) 0.6029(3) 0.086(4) Uiso 1 1 d G . .
H58 H 0.4111 0.7279 0.5923 0.103 Uiso 1 1 calc R . .
C59 C 0.4275(3) 0.6570(4) 0.6344(2) 0.080(4) Uiso 1 1 d G . .
H59 H 0.4513 0.6855 0.6453 0.096 Uiso 1 1 calc R . .
C60 C 0.4166(3) 0.5902(5) 0.65000(19) 0.063(3) Uiso 1 1 d G . .
H60 H 0.4329 0.5730 0.6715 0.075 Uiso 1 1 calc R . .
C61 C 0.4820(3) 0.3273(4) 0.58525(19) 0.051(3) Uiso 1 1 d G . .
C62 C 0.5042(3) 0.2831(4) 0.61160(14) 0.058(3) Uiso 1 1 d G . .
H62 H 0.5020 0.2931 0.6371 0.069 Uiso 1 1 calc R . .
C63 C 0.5295(3) 0.2242(4) 0.6006(2) 0.072(4) Uiso 1 1 d G . .
H63 H 0.5447 0.1939 0.6186 0.086 Uiso 1 1 calc R . .
C64 C 0.5327(3) 0.2095(4) 0.5633(2) 0.076(4) Uiso 1 1 d G . .
H64 H 0.5500 0.1692 0.5558 0.091 Uiso 1 1 calc R . .
C65 C 0.5106(3) 0.2538(5) 0.53696(16) 0.072(4) Uiso 1 1 d G . .
H65 H 0.5127 0.2438 0.5114 0.087 Uiso 1 1 calc R . .
C66 C 0.4852(3) 0.3127(4) 0.54793(17) 0.060(3) Uiso 1 1 d G . .
H66 H 0.4700 0.3429 0.5299 0.072 Uiso 1 1 calc R . .
C67 C 0.4476(3) 0.4717(4) 0.5650(2) 0.056(3) Uiso 1 1 d G . .
C68 C 0.4097(2) 0.4843(5) 0.5421(2) 0.069(3) Uiso 1 1 d G . .
H68 H 0.3837 0.4559 0.5448 0.083 Uiso 1 1 calc R . .
C69 C 0.4099(3) 0.5387(5) 0.5152(2) 0.079(4) Uiso 1 1 d G . .
H69 H 0.3840 0.5474 0.4995 0.095 Uiso 1 1 calc R . .
C70 C 0.4479(3) 0.5804(5) 0.5113(2) 0.082(4) Uiso 1 1 d G . .
H70 H 0.4480 0.6175 0.4929 0.098 Uiso 1 1 calc R . .
C71 C 0.4858(3) 0.5677(5) 0.5342(3) 0.093(5) Uiso 1 1 d G . .
H71 H 0.5118 0.5962 0.5315 0.112 Uiso 1 1 calc R . .
C72 C 0.4856(2) 0.5133(5) 0.5611(2) 0.072(4) Uiso 1 1 d G . .
H72 H 0.5115 0.5047 0.5768 0.087 Uiso 1 1 calc R . .
Pt4 Pt 0.265374(18) 0.42696(3) 0.348585(14) 0.05341(17) Uani 1 1 d . . .
Pt5 Pt 0.118467(19) 0.57174(3) 0.382242(16) 0.06085(18) Uani 1 1 d . . .
Pt6 Pt 0.116948(18) 0.28281(3) 0.353926(14) 0.05413(17) Uani 1 1 d . . .
N1D N 0.2535(3) 0.4914(5) 0.3954(2) 0.051(2) Uani 1 1 d . . .
C2D C 0.2869(4) 0.4958(8) 0.4230(3) 0.061(3) Uani 1 1 d . . .
H2D H 0.3118 0.4650 0.4199 0.074 Uiso 1 1 calc R . .
N3D N 0.2893(4) 0.5359(6) 0.4527(3) 0.060(3) Uani 1 1 d . . .
C4D C 0.2527(4) 0.5772(7) 0.4551(3) 0.060(3) Uani 1 1 d . . .
C5D C 0.2150(4) 0.5776(7) 0.4308(3) 0.063(3) Uani 1 1 d . . .
C6D C 0.2151(4) 0.5315(6) 0.3983(3) 0.051(3) Uani 1 1 d . . .
N6D N 0.1814(3) 0.5299(6) 0.3735(3) 0.064(3) Uani 1 1 d . . .
H6D H 0.1856 0.5100 0.3519 0.076 Uiso 1 1 calc R . .
N7D N 0.1840(4) 0.6263(7) 0.4420(3) 0.076(3) Uani 1 1 d . . .
C8D C 0.2033(5) 0.6562(9) 0.4720(4) 0.085(5) Uani 1 1 d . . .
H8D H 0.1899 0.6943 0.4853 0.103 Uiso 1 1 calc R . .
N9D N 0.2436(4) 0.6281(7) 0.4821(3) 0.075(3) Uani 1 1 d . . .
C9D C 0.2743(6) 0.6491(9) 0.5136(4) 0.094(5) Uani 1 1 d . . .
H9L H 0.2979 0.6806 0.5049 0.142 Uiso 1 1 calc R . .
H9M H 0.2875 0.6048 0.5250 0.142 Uiso 1 1 calc R . .
H9N H 0.2579 0.6758 0.5319 0.142 Uiso 1 1 calc R . .
N1E N 0.1105(3) 0.4823(6) 0.4184(3) 0.062(3) Uani 1 1 d . . .
C2E C 0.1102(4) 0.4958(8) 0.4556(4) 0.070(4) Uani 1 1 d . . .
H2E H 0.1174 0.5450 0.4624 0.084 Uiso 1 1 calc R . .
N3E N 0.1020(4) 0.4539(7) 0.4829(3) 0.069(3) Uani 1 1 d . . .
C4E C 0.0918(4) 0.3857(8) 0.4707(3) 0.066(4) Uani 1 1 d . . .
C5E C 0.0895(4) 0.3604(8) 0.4336(4) 0.067(4) Uani 1 1 d . . .
C6E C 0.1031(4) 0.4091(7) 0.4056(4) 0.063(3) Uani 1 1 d . . .
N6E N 0.1082(3) 0.3908(6) 0.3719(3) 0.054(2) Uani 1 1 d . . .
H6E H 0.1079 0.4259 0.3553 0.065 Uiso 1 1 calc R . .
N7E N 0.0759(4) 0.2873(6) 0.4323(3) 0.065(3) Uani 1 1 d . . .
C8E C 0.0710(5) 0.2697(9) 0.4674(4) 0.080(4) Uani 1 1 d . . .
H8E H 0.0621 0.2224 0.4750 0.096 Uiso 1 1 calc R . .
N9E N 0.0802(4) 0.3270(7) 0.4917(3) 0.077(3) Uani 1 1 d . . .
C9E C 0.0839(6) 0.3242(11) 0.5327(4) 0.095(5) Uani 1 1 d . . .
H9O H 0.1134 0.3415 0.5417 0.143 Uiso 1 1 calc R . .
H9P H 0.0797 0.2736 0.5409 0.143 Uiso 1 1 calc R . .
H9Q H 0.0611 0.3557 0.5425 0.143 Uiso 1 1 calc R . .
N1F N 0.1706(3) 0.2762(5) 0.3945(2) 0.053(2) Uani 1 1 d . . .
C2F C 0.1675(4) 0.2304(7) 0.4230(3) 0.055(3) Uani 1 1 d . . .
H2F H 0.1398 0.2059 0.4241 0.066 Uiso 1 1 calc R . .
N3F N 0.1977(4) 0.2146(6) 0.4501(3) 0.064(3) Uani 1 1 d . . .
C4F C 0.2357(4) 0.2512(6) 0.4454(3) 0.056(3) Uani 1 1 d . . .
C5F C 0.2443(4) 0.2994(7) 0.4180(3) 0.057(3) Uani 1 1 d . . .
C6F C 0.2094(4) 0.3151(7) 0.3900(3) 0.051(3) Uani 1 1 d . . .
N6F N 0.2132(3) 0.3602(5) 0.3616(3) 0.052(2) Uani 1 1 d . . .
H6F H 0.1898 0.3619 0.3459 0.063 Uiso 1 1 calc R . .
N7F N 0.2875(3) 0.3260(6) 0.4226(3) 0.062(3) Uani 1 1 d . . .
C8F C 0.3036(5) 0.2917(7) 0.4532(3) 0.064(3) Uani 1 1 d . . .
H8F H 0.3331 0.2981 0.4634 0.077 Uiso 1 1 calc R . .
N9F N 0.2734(4) 0.2465(6) 0.4682(3) 0.064(3) Uani 1 1 d . . .
C9F C 0.2797(5) 0.2009(9) 0.5003(4) 0.085(5) Uani 1 1 d . . .
H9R H 0.2906 0.1526 0.4931 0.127 Uiso 1 1 calc R . .
H9S H 0.2514 0.1953 0.5118 0.127 Uiso 1 1 calc R . .
H9T H 0.3016 0.2237 0.5179 0.127 Uiso 1 1 calc R . .
P7 P 0.27105(12) 0.3500(2) 0.29929(9) 0.0616(8) Uani 1 1 d . . .
P8 P 0.32244(14) 0.5020(3) 0.33534(12) 0.0852(12) Uani 1 1 d . . .
P9 P 0.13070(12) 0.6688(2) 0.34502(11) 0.0694(9) Uani 1 1 d . . .
P10 P 0.04740(12) 0.6089(2) 0.39034(11) 0.0700(9) Uani 1 1 d . . .
P11 P 0.05898(11) 0.30262(18) 0.31209(9) 0.0554(8) Uani 1 1 d . . .
P12 P 0.12855(12) 0.16331(19) 0.33677(9) 0.0618(8) Uani 1 1 d . . .
C7M C 0.2177(5) 0.3176(9) 0.2794(4) 0.081(4) Uani 1 1 d . . .
H7M1 H 0.2001 0.2980 0.2991 0.121 Uiso 1 1 calc R . .
H7M2 H 0.2225 0.2789 0.2614 0.121 Uiso 1 1 calc R . .
H7M3 H 0.2016 0.3585 0.2672 0.121 Uiso 1 1 calc R . .
C8M C 0.3135(7) 0.5548(12) 0.2916(6) 0.130(7) Uani 1 1 d U . .
H211 H 0.3246 0.6050 0.2954 0.195 Uiso 1 1 calc R . .
H212 H 0.2817 0.5562 0.2842 0.195 Uiso 1 1 calc R . .
H213 H 0.3295 0.5311 0.2722 0.195 Uiso 1 1 calc R . .
C9M C 0.1885(5) 0.6830(8) 0.3362(5) 0.086(5) Uani 1 1 d . . .
H311 H 0.1914 0.7284 0.3221 0.129 Uiso 1 1 calc R . .
H312 H 0.1992 0.6414 0.3221 0.129 Uiso 1 1 calc R . .
H313 H 0.2061 0.6870 0.3598 0.129 Uiso 1 1 calc R . .
C10M C 0.0140(5) 0.6381(8) 0.3488(5) 0.084(4) Uani 1 1 d . . .
H411 H 0.0276 0.6814 0.3382 0.126 Uiso 1 1 calc R . .
H412 H -0.0162 0.6503 0.3555 0.126 Uiso 1 1 calc R . .
H413 H 0.0126 0.5982 0.3307 0.126 Uiso 1 1 calc R . .
C11M C 0.0515(4) 0.3989(7) 0.2994(4) 0.064(3) Uani 1 1 d . . .
H514 H 0.0776 0.4161 0.2871 0.096 Uiso 1 1 calc R . .
H515 H 0.0479 0.4282 0.3216 0.096 Uiso 1 1 calc R . .
H516 H 0.0249 0.4041 0.2826 0.096 Uiso 1 1 calc R . .
C12M C 0.1485(5) 0.1481(8) 0.2907(4) 0.075(4) Uani 1 1 d . . .
H617 H 0.1516 0.0953 0.2864 0.113 Uiso 1 1 calc R . .
H618 H 0.1774 0.1720 0.2890 0.113 Uiso 1 1 calc R . .
H619 H 0.1271 0.1688 0.2720 0.113 Uiso 1 1 calc R . .
C73 C 0.2996(3) 0.2630(4) 0.3108(3) 0.075(4) Uiso 1 1 d G . .
C74 C 0.3225(3) 0.2525(5) 0.3448(2) 0.086(4) Uiso 1 1 d G . .
H74 H 0.3233 0.2904 0.3628 0.103 Uiso 1 1 calc R . .
C75 C 0.3444(3) 0.1866(6) 0.3525(2) 0.093(5) Uiso 1 1 d G . .
H75 H 0.3601 0.1794 0.3757 0.112 Uiso 1 1 calc R . .
C76 C 0.3433(4) 0.1311(5) 0.3261(3) 0.112(6) Uiso 1 1 d G . .
H76 H 0.3583 0.0861 0.3313 0.135 Uiso 1 1 calc R . .
C77 C 0.3204(4) 0.1416(5) 0.2921(3) 0.105(6) Uiso 1 1 d G . .
H77 H 0.3196 0.1037 0.2741 0.126 Uiso 1 1 calc R . .
C78 C 0.2985(3) 0.2076(6) 0.2845(2) 0.080(4) Uiso 1 1 d G . .
H78 H 0.2828 0.2147 0.2613 0.095 Uiso 1 1 calc R . .
C79 C 0.2972(2) 0.3833(5) 0.25840(18) 0.058(3) Uiso 1 1 d G . .
C80 C 0.27215(19) 0.4202(5) 0.2308(2) 0.071(4) Uiso 1 1 d G . .
H80 H 0.2412 0.4273 0.2329 0.085 Uiso 1 1 calc R . .
C81 C 0.2924(3) 0.4467(5) 0.2001(2) 0.073(4) Uiso 1 1 d G . .
H81 H 0.2752 0.4719 0.1812 0.088 Uiso 1 1 calc R . .
C82 C 0.3377(3) 0.4363(5) 0.19697(18) 0.072(4) Uiso 1 1 d G . .
H82 H 0.3515 0.4545 0.1760 0.086 Uiso 1 1 calc R . .
C83 C 0.36274(19) 0.3994(5) 0.2246(2) 0.064(3) Uiso 1 1 d G . .
H83 H 0.3937 0.3923 0.2224 0.076 Uiso 1 1 calc R . .
C84 C 0.3425(2) 0.3729(4) 0.25527(18) 0.062(3) Uiso 1 1 d G . .
H84 H 0.3597 0.3477 0.2741 0.075 Uiso 1 1 calc R . .
C85 C 0.3725(4) 0.4681(8) 0.3293(4) 0.129(7) Uiso 1 1 d G . .
C86 C 0.4028(6) 0.4890(8) 0.3039(4) 0.134(7) Uiso 1 1 d G . .
H86 H 0.3950 0.5256 0.2860 0.161 Uiso 1 1 calc R . .
C87 C 0.4445(5) 0.4564(10) 0.3047(4) 0.165(10) Uiso 1 1 d G . .
H87 H 0.4652 0.4707 0.2873 0.199 Uiso 1 1 calc R . .
C88 C 0.4560(4) 0.4028(10) 0.3308(5) 0.148(8) Uiso 1 1 d G . .
H88 H 0.4845 0.3805 0.3314 0.177 Uiso 1 1 calc R . .
C89 C 0.4257(6) 0.3819(8) 0.3562(4) 0.202(13) Uiso 1 1 d G . .
H89 H 0.4336 0.3453 0.3741 0.243 Uiso 1 1 calc R . .
C90 C 0.3840(5) 0.4146(8) 0.3555(4) 0.104(5) Uiso 1 1 d G . .
H90 H 0.3633 0.4003 0.3728 0.125 Uiso 1 1 calc R . .
C91 C 0.3354(3) 0.5767(5) 0.3675(2) 0.071(4) Uiso 1 1 d G . .
C92 C 0.3750(3) 0.5809(5) 0.3891(3) 0.082(4) Uiso 1 1 d G . .
H92 H 0.3967 0.5432 0.3877 0.099 Uiso 1 1 calc R . .
C93 C 0.3830(3) 0.6401(6) 0.4127(3) 0.093(5) Uiso 1 1 d G . .
H93 H 0.4101 0.6430 0.4275 0.111 Uiso 1 1 calc R . .
C94 C 0.3513(4) 0.6952(5) 0.4147(3) 0.114(6) Uiso 1 1 d G . .
H94 H 0.3568 0.7357 0.4309 0.137 Uiso 1 1 calc R . .
C95 C 0.3117(3) 0.6910(5) 0.3931(3) 0.113(6) Uiso 1 1 d G . .
H95 H 0.2900 0.7287 0.3945 0.136 Uiso 1 1 calc R . .
C96 C 0.3037(3) 0.6318(6) 0.3695(3) 0.085(4) Uiso 1 1 d G . .
H96 H 0.2766 0.6289 0.3547 0.102 Uiso 1 1 calc R . .
C97 C 0.1050(3) 0.6567(5) 0.2991(2) 0.068(3) Uiso 1 1 d G . .
C98 C 0.0908(3) 0.5865(4) 0.2891(2) 0.078(4) Uiso 1 1 d G . .
H98 H 0.0940 0.5474 0.3064 0.094 Uiso 1 1 calc R . .
C99 C 0.0720(3) 0.5734(4) 0.2538(2) 0.070(4) Uiso 1 1 d G . .
H99 H 0.0623 0.5254 0.2470 0.085 Uiso 1 1 calc R . .
C100 C 0.0674(3) 0.6305(6) 0.22846(19) 0.091(5) Uiso 1 1 d G . .
H100 H 0.0545 0.6215 0.2043 0.109 Uiso 1 1 calc R . .
C101 C 0.0816(4) 0.7007(5) 0.2384(2) 0.099(5) Uiso 1 1 d G . .
H101 H 0.0785 0.7398 0.2211 0.119 Uiso 1 1 calc R . .
C102 C 0.1004(3) 0.7138(4) 0.2738(3) 0.093(5) Uiso 1 1 d G . .
H102 H 0.1101 0.7618 0.2806 0.111 Uiso 1 1 calc R . .
C103 C 0.1136(3) 0.7564(5) 0.3646(3) 0.078(4) Uiso 1 1 d G . .
C104 C 0.1343(3) 0.7752(6) 0.3986(3) 0.112(6) Uiso 1 1 d G . .
H104 H 0.1560 0.7435 0.4101 0.134 Uiso 1 1 calc R . .
C105 C 0.1231(4) 0.8402(7) 0.4158(2) 0.129(7) Uiso 1 1 d G . .
H105 H 0.1372 0.8530 0.4391 0.154 Uiso 1 1 calc R . .
C106 C 0.0913(4) 0.8865(5) 0.3990(3) 0.102(5) Uiso 1 1 d G . .
H106 H 0.0836 0.9310 0.4107 0.122 Uiso 1 1 calc R . .
C107 C 0.0706(3) 0.8678(5) 0.3649(3) 0.093(5) Uiso 1 1 d G . .
H107 H 0.0489 0.8994 0.3534 0.112 Uiso 1 1 calc R . .
C108 C 0.0818(3) 0.8027(6) 0.3478(2) 0.080(4) Uiso 1 1 d G . .
H108 H 0.0677 0.7899 0.3245 0.096 Uiso 1 1 calc R . .
C109 C 0.0414(4) 0.6829(6) 0.4236(3) 0.089(5) Uiso 1 1 d G . .
C110 C 0.0696(4) 0.6852(7) 0.4554(4) 0.121(7) Uiso 1 1 d G . .
H110 H 0.0922 0.6494 0.4593 0.146 Uiso 1 1 calc R . .
C111 C 0.0646(4) 0.7401(8) 0.4814(3) 0.150(9) Uiso 1 1 d G . .
H111 H 0.0838 0.7417 0.5031 0.180 Uiso 1 1 calc R . .
C112 C 0.0314(5) 0.7926(7) 0.4757(3) 0.125(7) Uiso 1 1 d G . .
H112 H 0.0280 0.8301 0.4935 0.150 Uiso 1 1 calc R . .
C113 C 0.0032(4) 0.7903(6) 0.4439(4) 0.129(7) Uiso 1 1 d G . .
H113 H -0.0194 0.8262 0.4400 0.155 Uiso 1 1 calc R . .
C114 C 0.0082(4) 0.7354(7) 0.4178(3) 0.103(5) Uiso 1 1 d G . .
H114 H -0.0110 0.7339 0.3961 0.123 Uiso 1 1 calc R . .
C115 C 0.0114(3) 0.5348(4) 0.4058(2) 0.062(3) Uiso 1 1 d G . .
C116 C -0.0050(3) 0.4842(5) 0.37973(17) 0.068(3) Uiso 1 1 d G . .
H116 H 0.0020 0.4890 0.3547 0.081 Uiso 1 1 calc R . .
C117 C -0.0317(3) 0.4266(4) 0.3903(2) 0.075(4) Uiso 1 1 d G . .
H117 H -0.0429 0.3921 0.3724 0.090 Uiso 1 1 calc R . .
C118 C -0.0420(3) 0.4197(4) 0.4269(2) 0.074(4) Uiso 1 1 d G . .
H118 H -0.0603 0.3803 0.4341 0.089 Uiso 1 1 calc R . .
C119 C -0.0256(3) 0.4703(5) 0.45299(17) 0.083(4) Uiso 1 1 d G . .
H119 H -0.0327 0.4655 0.4780 0.100 Uiso 1 1 calc R . .
C120 C 0.0011(3) 0.5278(5) 0.4425(2) 0.073(4) Uiso 1 1 d G . .
H120 H 0.0123 0.5624 0.4603 0.088 Uiso 1 1 calc R . .
C121 C 0.0046(2) 0.2776(5) 0.3284(2) 0.059(3) Uiso 1 1 d G . .
C122 C 0.0015(2) 0.2550(5) 0.36471(19) 0.067(3) Uiso 1 1 d G . .
H122 H 0.0276 0.2508 0.3807 0.080 Uiso 1 1 calc R . .
C123 C -0.0398(3) 0.2385(5) 0.37768(16) 0.073(4) Uiso 1 1 d G . .
H123 H -0.0419 0.2231 0.4025 0.088 Uiso 1 1 calc R . .
C124 C -0.0779(2) 0.2446(5) 0.3543(2) 0.074(4) Uiso 1 1 d G . .
H124 H -0.1061 0.2334 0.3632 0.088 Uiso 1 1 calc R . .
C125 C -0.0748(2) 0.2672(5) 0.3180(2) 0.069(4) Uiso 1 1 d G . .
H125 H -0.1009 0.2714 0.3020 0.083 Uiso 1 1 calc R . .
C126 C -0.0336(3) 0.2837(5) 0.30503(16) 0.064(3) Uiso 1 1 d G . .
H126 H -0.0314 0.2991 0.2802 0.077 Uiso 1 1 calc R . .
C127 C 0.0633(3) 0.2601(4) 0.26661(17) 0.058(3) Uiso 1 1 d G . .
C128 C 0.0926(3) 0.2908(4) 0.2428(2) 0.068(3) Uiso 1 1 d G . .
H128 H 0.1085 0.3342 0.2497 0.082 Uiso 1 1 calc R . .
C129 C 0.0986(3) 0.2579(5) 0.2089(2) 0.073(4) Uiso 1 1 d G . .
H129 H 0.1187 0.2789 0.1927 0.088 Uiso 1 1 calc R . .
C130 C 0.0754(3) 0.1944(5) 0.19885(18) 0.073(4) Uiso 1 1 d G . .
H130 H 0.0796 0.1719 0.1757 0.088 Uiso 1 1 calc R . .
C131 C 0.0461(3) 0.1637(4) 0.2226(2) 0.069(3) Uiso 1 1 d G . .
H131 H 0.0303 0.1203 0.2157 0.083 Uiso 1 1 calc R . .
C132 C 0.0401(3) 0.1965(4) 0.2565(2) 0.065(3) Uiso 1 1 d G . .
H132 H 0.0201 0.1756 0.2728 0.078 Uiso 1 1 calc R . .
C133 C 0.0801(3) 0.1064(5) 0.3394(3) 0.077(4) Uiso 1 1 d G . .
C134 C 0.0575(4) 0.1105(6) 0.3715(2) 0.091(5) Uiso 1 1 d G . .
H134 H 0.0683 0.1413 0.3912 0.109 Uiso 1 1 calc R . .
C135 C 0.0191(4) 0.0694(7) 0.3748(3) 0.107(6) Uiso 1 1 d G . .
H135 H 0.0036 0.0722 0.3968 0.128 Uiso 1 1 calc R . .
C136 C 0.0033(3) 0.0243(6) 0.3460(3) 0.114(6) Uiso 1 1 d G . .
H136 H -0.0229 -0.0038 0.3483 0.136 Uiso 1 1 calc R . .
C137 C 0.0260(4) 0.0202(6) 0.3139(3) 0.112(6) Uiso 1 1 d G . .
H137 H 0.0152 -0.0106 0.2942 0.134 Uiso 1 1 calc R . .
C138 C 0.0644(3) 0.0613(6) 0.3106(2) 0.086(4) Uiso 1 1 d G . .
H138 H 0.0799 0.0585 0.2886 0.103 Uiso 1 1 calc R . .
C139 C 0.1719(2) 0.1136(5) 0.3650(2) 0.062(3) Uiso 1 1 d G . .
C140 C 0.2159(3) 0.1355(4) 0.3638(2) 0.072(4) Uiso 1 1 d G . .
H140 H 0.2232 0.1772 0.3496 0.087 Uiso 1 1 calc R . .
C141 C 0.2493(2) 0.0963(5) 0.3832(3) 0.080(4) Uiso 1 1 d G . .
H141 H 0.2794 0.1112 0.3824 0.096 Uiso 1 1 calc R . .
C142 C 0.2386(3) 0.0353(5) 0.4039(3) 0.092(5) Uiso 1 1 d G . .
H142 H 0.2614 0.0086 0.4172 0.110 Uiso 1 1 calc R . .
C143 C 0.1945(3) 0.0135(4) 0.4052(2) 0.083(4) Uiso 1 1 d G . .
H143 H 0.1872 -0.0282 0.4193 0.100 Uiso 1 1 calc R . .
C144 C 0.1612(2) 0.0527(5) 0.3857(2) 0.076(4) Uiso 1 1 d G . .
H144 H 0.1310 0.0377 0.3865 0.091 Uiso 1 1 calc R . .
N1 N 0.1693(4) 0.4785(6) 0.2791(3) 0.078(3) Uani 1 1 d D . .
O11 O 0.1573(3) 0.4616(6) 0.2466(2) 0.085(3) Uani 1 1 d D . .
O12 O 0.1972(3) 0.5287(6) 0.2852(3) 0.089(3) Uani 1 1 d D . .
O13 O 0.1536(3) 0.4461(5) 0.3057(2) 0.072(2) Uani 1 1 d D . .
N2 N 0.3332(3) 0.2701(6) 0.7199(2) 0.062(3) Uani 1 1 d D . .
O21 O 0.3439(3) 0.2561(5) 0.7528(2) 0.070(2) Uani 1 1 d D . .
O22 O 0.3053(3) 0.3190(5) 0.7114(2) 0.071(2) Uani 1 1 d D . .
O23 O 0.3510(3) 0.2350(5) 0.6944(2) 0.060(2) Uani 1 1 d D . .
N3 N 0.0578(7) 0.0689(12) 0.4803(6) 0.250 Uiso 1 1 d D . .
O31 O 0.0312(8) 0.1135(12) 0.4642(6) 0.250 Uiso 1 1 d D . .
O32 O 0.0764(8) 0.0848(13) 0.5126(6) 0.250 Uiso 1 1 d D . .
O33 O 0.0610(8) 0.0039(12) 0.4676(6) 0.250 Uiso 1 1 d D . .

loop_
_atom_type_symbol
_atom_type_description
_atom_type_scat_dispersion_real
_atom_type_scat_dispersion_imag
_atom_type_scat_source
C C 0.0181 0.0091 'International Tables Vol C Tables 4.2.6.8 and 6.1.1.4'
H H 0.0000 0.0000 'International Tables Vol C Tables 4.2.6.8 and 6.1.1.4'
Pt Pt -7.6936 9.0510 'International Tables Vol C Tables 4.2.6.8 and 6.1.1.4'
N N 0.0311 0.0180 'International Tables Vol C Tables 4.2.6.8 and 6.1.1.4'
P P 0.1747 0.1875 'International Tables Vol C Tables 4.2.6.8 and 6.1.1.4'
O O 0.0492 0.0322 'International Tables Vol C Tables 4.2.6.8 and 6.1.1.4'
